data_7706947
loop_
_publ_author_name
'Vos\'ahlo, Petr'
'Schulz, Ji\<r\'i'
'C\'isa\<rov\'a, Ivana'
'\<St\<epni\<cka, Petr'

_publ_section_title
;
 Cyclopalladation of a ferrocene acylphosphine and the reactivity of the
 C-H activated products.
;
_journal_issue 18
_journal_name_full 'Dalton transactions (Cambridge, England : 2003)'
_journal_page_first 6232
_journal_page_last 6244
_journal_paper_doi 10.1039/d1dt00668a
_journal_volume 50
_journal_year 2021
_chemical_formula_moiety 'C33 H34 Fe O P2 Pd'
_chemical_formula_sum 'C33 H34 Fe O P2 Pd'
_chemical_formula_weight 670.79
_space_group_crystal_system monoclinic
_space_group_IT_number 14
_space_group_name_Hall '-P 2ybc'
_space_group_name_H-M_alt 'P 1 21/c 1'
_atom_sites_solution_hydrogens geom
_atom_sites_solution_primary direct
_atom_sites_solution_secondary difmap
_audit_creation_method SHELXL-2017/1
_audit_update_record
;
2021-02-17 deposited with the CCDC.	2021-03-23 downloaded from the CCDC.
;
_cell_angle_alpha 90
_cell_angle_beta 96.4910(10)
_cell_angle_gamma 90
_cell_formula_units_Z 4
_cell_length_a 10.9479(4)
_cell_length_b 19.3440(7)
_cell_length_c 13.8498(5)
_cell_measurement_reflns_used 9668
_cell_measurement_temperature 120(2)
_cell_measurement_theta_max 27.49
_cell_measurement_theta_min 2.82
_cell_volume 2914.26(18)
_computing_cell_refinement 'SAINT V8.38A (Bruker AXS Inc., 2017)'
_computing_data_collection 'Bruker Instrument Service vV6.2.9'
_computing_data_reduction 'SAINT V8.38A (Bruker AXS Inc., 2017)'
_computing_molecular_graphics 'PLATON (Spek, 2020)'
_computing_publication_material 'PLATON (Spek, 2020)'
_computing_structure_refinement 'SHELXL-2017 (Sheldrick, 2017)'
_computing_structure_solution 'SHELXT 2014 (Sheldrick, 2014)'
_diffrn_ambient_temperature 120(2)
_diffrn_measured_fraction_theta_full 0.999
_diffrn_measured_fraction_theta_max 0.996
_diffrn_measurement_device_type 'Bruker D8 VENTURE Kappa Duo PHOTON 100 CMOS'
_diffrn_measurement_method '\f and \w scans'
_diffrn_radiation_monochromator 'Quazar Mo multilayer optic'
_diffrn_radiation_source 'I\mS micro-focus sealed tube'
_diffrn_radiation_type MoK\a
_diffrn_radiation_wavelength 0.71073
_diffrn_reflns_av_R_equivalents 0.0227
_diffrn_reflns_av_unetI/netI 0.0184
_diffrn_reflns_Laue_measured_fraction_full 0.999
_diffrn_reflns_Laue_measured_fraction_max 0.996
_diffrn_reflns_limit_h_max 14
_diffrn_reflns_limit_h_min -14
_diffrn_reflns_limit_k_max 21
_diffrn_reflns_limit_k_min -25
_diffrn_reflns_limit_l_max 17
_diffrn_reflns_limit_l_min -17
_diffrn_reflns_number 32842
_diffrn_reflns_point_group_measured_fraction_full 0.999
_diffrn_reflns_point_group_measured_fraction_max 0.996
_diffrn_reflns_theta_full 25.242
_diffrn_reflns_theta_max 27.528
_diffrn_reflns_theta_min 2.148
_exptl_absorpt_coefficient_mu 1.249
_exptl_absorpt_correction_T_max 0.85
_exptl_absorpt_correction_T_min 0.83
_exptl_absorpt_correction_type multi-scan
_exptl_absorpt_process_details 'SADABS-2016/2 - Bruker AXS'
_exptl_crystal_colour orange-red
_exptl_crystal_density_diffrn 1.529
_exptl_crystal_description prism
_exptl_crystal_F_000 1368
_exptl_crystal_size_max 0.19
_exptl_crystal_size_mid 0.16
_exptl_crystal_size_min 0.13
_refine_diff_density_max 0.741
_refine_diff_density_min -0.542
_refine_diff_density_rms 0.061
_refine_ls_extinction_method none
_refine_ls_goodness_of_fit_ref 1.059
_refine_ls_hydrogen_treatment constr
_refine_ls_matrix_type full
_refine_ls_number_parameters 347
_refine_ls_number_reflns 6676
_refine_ls_number_restraints 0
_refine_ls_restrained_S_all 1.059
_refine_ls_R_factor_all 0.0257
_refine_ls_R_factor_gt 0.0222
_refine_ls_shift/su_max 0.002
_refine_ls_shift/su_mean 0.000
_refine_ls_structure_factor_coef Fsqd
_refine_ls_weighting_details 'w=1/[\s^2^(Fo^2^)+(0.0224P)^2^+2.3411P] where P=(Fo^2^+2Fc^2^)/3'
_refine_ls_weighting_scheme calc
_refine_ls_wR_factor_gt 0.0517
_refine_ls_wR_factor_ref 0.0531
_reflns_Friedel_coverage 0.000
_reflns_number_gt 6139
_reflns_number_total 6676
_reflns_threshold_expression 'I > 2\s(I)'
_cod_data_source_file d1dt00668a3.cif
_cod_data_source_block pv350
_cod_depositor_comments 'Adding full bibliography for 7706929--7706948.cif.'
_cod_original_sg_symbol_H-M 'P 21/c'
_cod_database_code 7706947
_shelx_shelxl_version_number 2017/1
_shelx_space_group_comment
;
The symmetry employed for this shelxl refinement is uniquely defined
by the following loop, which should always be used as a source of
symmetry information in preference to the above space-group names.
They are only intended as comments.
;
_shelx_estimated_absorpt_t_min 0.797
_shelx_estimated_absorpt_t_max 0.854

loop_
_space_group_symop_operation_xyz
'x, y, z'
'-x, y+1/2, -z+1/2'
'-x, -y, -z'
'x, -y-1/2, z-1/2'

loop_
_atom_site_label
_atom_site_type_symbol
_atom_site_fract_x
_atom_site_fract_y
_atom_site_fract_z
_atom_site_U_iso_or_equiv
_atom_site_adp_type
_atom_site_occupancy
_atom_site_site_symmetry_order
_atom_site_calc_flag
_atom_site_refinement_flags_posn
_atom_site_refinement_flags_adp
_atom_site_refinement_flags_occupancy
_atom_site_disorder_assembly
_atom_site_disorder_group
Pd1 Pd 0.26611(2) 0.46776(2) 0.74547(2) 0.01300(4) Uani 1 1 d . . . . .
Fe1 Fe 0.17619(2) 0.58889(2) 0.91925(2) 0.01622(6) Uani 1 1 d . . . . .
P1 P 0.30399(4) 0.56842(2) 0.66674(3) 0.01496(9) Uani 1 1 d . . . . .
P2 P 0.40920(4) 0.39511(2) 0.69000(3) 0.01762(9) Uani 1 1 d . . . . .
O1 O 0.21351(12) 0.69782(6) 0.70189(10) 0.0257(3) Uani 1 1 d . . . . .
C1 C 0.12071(15) 0.60161(9) 0.77596(12) 0.0170(3) Uani 1 1 d . . . . .
C2 C 0.13281(15) 0.52819(8) 0.79720(12) 0.0154(3) Uani 1 1 d . . . . .
C3 C 0.04917(15) 0.51557(9) 0.86713(12) 0.0178(3) Uani 1 1 d . . . . .
H3 H 0.035377 0.471784 0.895011 0.021 Uiso 1 1 calc R U . . .
C4 C -0.01096(15) 0.57840(9) 0.88920(13) 0.0198(3) Uani 1 1 d . . . . .
H4 H -0.070397 0.583120 0.933708 0.024 Uiso 1 1 calc R U . . .
C5 C 0.03331(15) 0.63236(9) 0.83333(13) 0.0197(3) Uani 1 1 d . . . . .
H5 H 0.009877 0.679636 0.833673 0.024 Uiso 1 1 calc R U . . .
C6 C 0.34762(19) 0.63006(12) 0.95471(16) 0.0377(5) Uani 1 1 d . . . . .
H6 H 0.397044 0.651096 0.910803 0.045 Uiso 1 1 calc R U . . .
C7 C 0.34768(18) 0.55999(11) 0.98016(16) 0.0322(5) Uani 1 1 d . . . . .
H7 H 0.397978 0.525066 0.957008 0.039 Uiso 1 1 calc R U . . .
C8 C 0.2605(2) 0.55039(12) 1.04576(15) 0.0361(5) Uani 1 1 d . . . . .
H8 H 0.241300 0.507642 1.074239 0.043 Uiso 1 1 calc R U . . .
C9 C 0.2069(2) 0.61402(15) 1.06220(16) 0.0441(6) Uani 1 1 d . . . . .
H9 H 0.145108 0.622304 1.103749 0.053 Uiso 1 1 calc R U . . .
C10 C 0.2606(2) 0.66371(12) 1.0063(2) 0.0488(7) Uani 1 1 d . . . . .
H10 H 0.241739 0.711655 1.003584 0.059 Uiso 1 1 calc R U . . .
C11 C 0.20501(15) 0.63615(9) 0.71841(12) 0.0180(3) Uani 1 1 d . . . . .
C12 C 0.24062(15) 0.57029(10) 0.53903(12) 0.0196(3) Uani 1 1 d . . . . .
C13 C 0.20056(19) 0.50800(11) 0.49608(15) 0.0315(4) Uani 1 1 d . . . . .
H13 H 0.207737 0.466595 0.533170 0.038 Uiso 1 1 calc R U . . .
C14 C 0.1500(2) 0.50590(13) 0.39917(17) 0.0429(6) Uani 1 1 d . . . . .
H14 H 0.123499 0.463080 0.370454 0.051 Uiso 1 1 calc R U . . .
C15 C 0.1384(2) 0.56554(13) 0.34495(15) 0.0387(5) Uani 1 1 d . . . . .
H15 H 0.104699 0.563875 0.278708 0.046 Uiso 1 1 calc R U . . .
C16 C 0.17578(19) 0.62774(12) 0.38690(15) 0.0334(5) Uani 1 1 d . . . . .
H16 H 0.167484 0.668980 0.349496 0.040 Uiso 1 1 calc R U . . .
C17 C 0.22559(17) 0.63039(10) 0.48378(14) 0.0257(4) Uani 1 1 d . . . . .
H17 H 0.249554 0.673617 0.512467 0.031 Uiso 1 1 calc R U . . .
C18 C 0.45692(15) 0.60723(9) 0.67997(12) 0.0168(3) Uani 1 1 d . . . . .
C19 C 0.49097(18) 0.66541(10) 0.63059(15) 0.0282(4) Uani 1 1 d . . . . .
H19 H 0.431915 0.688335 0.586218 0.034 Uiso 1 1 calc R U . . .
C20 C 0.61063(19) 0.69035(11) 0.64555(15) 0.0299(4) Uani 1 1 d . . . . .
H20 H 0.632794 0.729886 0.610766 0.036 Uiso 1 1 calc R U . . .
C21 C 0.69705(18) 0.65851(10) 0.70996(16) 0.0306(4) Uani 1 1 d . . . . .
H21 H 0.779125 0.675263 0.718935 0.037 Uiso 1 1 calc R U . . .
C22 C 0.6637(2) 0.60202(12) 0.76154(19) 0.0418(6) Uani 1 1 d . . . . .
H22 H 0.722442 0.580405 0.807619 0.050 Uiso 1 1 calc R U . . .
C23 C 0.54441(18) 0.57655(10) 0.74632(16) 0.0305(4) Uani 1 1 d . . . . .
H23 H 0.522535 0.537411 0.782074 0.037 Uiso 1 1 calc R U . . .
C24 C 0.4991(2) 0.42786(11) 0.59740(17) 0.0356(5) Uani 1 1 d . . . . .
H24A H 0.548003 0.467555 0.623174 0.053 Uiso 1 1 calc R U . . .
H24B H 0.443760 0.442273 0.540365 0.053 Uiso 1 1 calc R U . . .
H24C H 0.554020 0.391437 0.578693 0.053 Uiso 1 1 calc R U . . .
C25 C 0.34648(18) 0.31641(10) 0.63264(15) 0.0271(4) Uani 1 1 d . . . . .
H25A H 0.413799 0.287126 0.615439 0.041 Uiso 1 1 calc R U . . .
H25B H 0.292236 0.328160 0.573732 0.041 Uiso 1 1 calc R U . . .
H25C H 0.299554 0.291457 0.677782 0.041 Uiso 1 1 calc R U . . .
C26 C 0.52602(18) 0.36297(11) 0.78244(16) 0.0337(5) Uani 1 1 d . . . . .
H26A H 0.577879 0.329271 0.753420 0.050 Uiso 1 1 calc R U . . .
H26B H 0.486436 0.340706 0.834346 0.050 Uiso 1 1 calc R U . . .
H26C H 0.576849 0.401564 0.809503 0.050 Uiso 1 1 calc R U . . .
C31 C 0.20743(14) 0.38605(8) 0.82213(12) 0.0149(3) Uani 1 1 d . . . . .
C32 C 0.25276(15) 0.37180(8) 0.91852(12) 0.0167(3) Uani 1 1 d . . . . .
H32 H 0.318994 0.398642 0.948795 0.020 Uiso 1 1 calc R U . . .
C33 C 0.20371(16) 0.31939(9) 0.97160(13) 0.0184(3) Uani 1 1 d . . . . .
H33 H 0.237254 0.311123 1.036867 0.022 Uiso 1 1 calc R U . . .
C34 C 0.10611(15) 0.27897(9) 0.93014(13) 0.0193(3) Uani 1 1 d . . . . .
C35 C 0.06066(15) 0.29213(9) 0.83396(13) 0.0203(4) Uani 1 1 d . . . . .
H35 H -0.005548 0.265196 0.803846 0.024 Uiso 1 1 calc R U . . .
C36 C 0.11071(15) 0.34413(9) 0.78125(12) 0.0179(3) Uani 1 1 d . . . . .
H36 H 0.078314 0.351441 0.715484 0.022 Uiso 1 1 calc R U . . .
C37 C 0.05025(19) 0.22252(11) 0.98615(16) 0.0326(5) Uani 1 1 d . . . . .
H37A H 0.079633 0.177452 0.966138 0.049 Uiso 1 1 calc R U . . .
H37B H -0.039535 0.224349 0.972838 0.049 Uiso 1 1 calc R U . . .
H37C H 0.074351 0.229073 1.055867 0.049 Uiso 1 1 calc R U . . .

loop_
_atom_site_aniso_label
_atom_site_aniso_U_11
_atom_site_aniso_U_22
_atom_site_aniso_U_33
_atom_site_aniso_U_23
_atom_site_aniso_U_13
_atom_site_aniso_U_12
Pd1 0.01201(6) 0.01237(7) 0.01518(7) -0.00075(4) 0.00407(4) -0.00051(4)
Fe1 0.01621(12) 0.01511(12) 0.01767(12) -0.00126(9) 0.00334(9) 0.00194(9)
P1 0.01395(19) 0.0152(2) 0.0166(2) 0.00115(16) 0.00538(15) 0.00023(15)
P2 0.0153(2) 0.0162(2) 0.0222(2) -0.00316(17) 0.00588(17) 0.00088(16)
O1 0.0296(7) 0.0162(6) 0.0335(7) 0.0050(5) 0.0126(6) 0.0042(5)
C1 0.0152(8) 0.0192(8) 0.0169(8) 0.0009(6) 0.0035(6) 0.0038(6)
C2 0.0143(7) 0.0174(8) 0.0149(7) -0.0003(6) 0.0023(6) -0.0002(6)
C3 0.0157(8) 0.0196(8) 0.0186(8) 0.0005(6) 0.0043(6) -0.0010(6)
C4 0.0143(8) 0.0268(9) 0.0191(8) 0.0010(7) 0.0051(6) 0.0028(7)
C5 0.0174(8) 0.0202(9) 0.0222(9) 0.0012(7) 0.0049(7) 0.0057(7)
C6 0.0275(10) 0.0487(14) 0.0344(11) 0.0081(10) -0.0074(9) -0.0173(10)
C7 0.0235(9) 0.0334(11) 0.0366(11) -0.0123(9) -0.0098(8) 0.0092(8)
C8 0.0389(12) 0.0395(12) 0.0263(10) 0.0093(9) -0.0125(9) -0.0108(10)
C9 0.0302(11) 0.0745(18) 0.0268(11) -0.0240(11) 0.0003(9) 0.0016(11)
C10 0.0467(14) 0.0210(11) 0.0708(18) -0.0203(11) -0.0270(13) 0.0084(10)
C11 0.0175(8) 0.0191(9) 0.0176(8) 0.0016(6) 0.0031(6) 0.0042(6)
C12 0.0138(8) 0.0277(9) 0.0181(8) -0.0002(7) 0.0049(6) 0.0038(7)
C13 0.0339(11) 0.0300(11) 0.0292(10) -0.0012(8) -0.0033(8) 0.0000(9)
C14 0.0483(14) 0.0429(13) 0.0339(12) -0.0120(10) -0.0111(10) 0.0051(11)
C15 0.0364(12) 0.0547(15) 0.0233(10) -0.0066(10) -0.0043(9) 0.0165(10)
C16 0.0291(10) 0.0446(13) 0.0262(10) 0.0085(9) 0.0019(8) 0.0148(9)
C17 0.0225(9) 0.0283(10) 0.0262(10) 0.0034(8) 0.0027(7) 0.0066(7)
C18 0.0171(8) 0.0155(8) 0.0188(8) -0.0020(6) 0.0062(6) -0.0010(6)
C19 0.0271(10) 0.0274(10) 0.0295(10) 0.0105(8) 0.0015(8) -0.0059(8)
C20 0.0336(11) 0.0265(10) 0.0311(10) 0.0029(8) 0.0099(8) -0.0129(8)
C21 0.0225(9) 0.0262(10) 0.0436(12) -0.0075(9) 0.0061(8) -0.0093(8)
C22 0.0239(10) 0.0326(12) 0.0643(16) 0.0144(11) -0.0147(10) -0.0073(9)
C23 0.0244(9) 0.0225(10) 0.0426(12) 0.0118(8) -0.0046(8) -0.0063(8)
C24 0.0362(11) 0.0293(11) 0.0464(13) -0.0004(9) 0.0273(10) 0.0027(9)
C25 0.0305(10) 0.0216(9) 0.0299(10) -0.0085(8) 0.0067(8) -0.0013(8)
C26 0.0227(10) 0.0360(12) 0.0404(12) -0.0061(9) -0.0047(8) 0.0089(8)
C31 0.0140(7) 0.0122(7) 0.0191(8) -0.0007(6) 0.0048(6) 0.0010(6)
C32 0.0160(8) 0.0132(8) 0.0210(8) -0.0031(6) 0.0024(6) 0.0003(6)
C33 0.0206(8) 0.0163(8) 0.0186(8) 0.0014(6) 0.0042(6) 0.0052(6)
C34 0.0172(8) 0.0143(8) 0.0280(9) 0.0022(7) 0.0100(7) 0.0025(6)
C35 0.0146(8) 0.0177(8) 0.0293(9) -0.0042(7) 0.0051(7) -0.0019(6)
C36 0.0164(8) 0.0187(8) 0.0188(8) -0.0026(6) 0.0024(6) 0.0003(6)
C37 0.0291(10) 0.0286(11) 0.0416(12) 0.0127(9) 0.0102(9) -0.0046(8)

loop_
_atom_type_symbol
_atom_type_description
_atom_type_scat_dispersion_real
_atom_type_scat_dispersion_imag
_atom_type_scat_source
C C 0.0033 0.0016 'International Tables Vol C Tables 4.2.6.8 and 6.1.1.4'
H H 0.0000 0.0000 'International Tables Vol C Tables 4.2.6.8 and 6.1.1.4'
Fe Fe 0.3463 0.8444 'International Tables Vol C Tables 4.2.6.8 and 6.1.1.4'
O O 0.0106 0.0060 'International Tables Vol C Tables 4.2.6.8 and 6.1.1.4'
P P 0.1023 0.0942 'International Tables Vol C Tables 4.2.6.8 and 6.1.1.4'
Pd Pd -0.9988 1.0072 'International Tables Vol C Tables 4.2.6.8 and 6.1.1.4'

loop_
_geom_angle_atom_site_label_1
_geom_angle_atom_site_label_2
_geom_angle_atom_site_label_3
_geom_angle
_geom_angle_site_symmetry_1
_geom_angle_site_symmetry_3
_geom_angle_publ_flag
C31 Pd1 C2 88.95(6) . . ?
C31 Pd1 P1 170.61(4) . . ?
C2 Pd1 P1 81.77(5) . . ?
C31 Pd1 P2 88.11(4) . . ?
C2 Pd1 P2 176.90(5) . . ?
P1 Pd1 P2 101.155(16) . . ?
C1 Fe1 C8 161.61(9) . . ?
C1 Fe1 C9 157.79(9) . . ?
C8 Fe1 C9 40.18(10) . . ?
C1 Fe1 C5 41.53(6) . . ?
C8 Fe1 C5 154.31(9) . . ?
C9 Fe1 C5 120.17(9) . . ?
C1 Fe1 C10 124.02(10) . . ?
C8 Fe1 C10 67.54(10) . . ?
C9 Fe1 C10 40.41(11) . . ?
C5 Fe1 C10 108.63(8) . . ?
C1 Fe1 C6 110.69(8) . . ?
C8 Fe1 C6 67.66(9) . . ?
C9 Fe1 C6 68.06(10) . . ?
C5 Fe1 C6 127.03(8) . . ?
C10 Fe1 C6 40.46(10) . . ?
C1 Fe1 C7 126.65(8) . . ?
C8 Fe1 C7 40.25(9) . . ?
C9 Fe1 C7 67.69(9) . . ?
C5 Fe1 C7 164.02(8) . . ?
C10 Fe1 C7 67.45(9) . . ?
C6 Fe1 C7 40.01(9) . . ?
C1 Fe1 C4 68.37(7) . . ?
C8 Fe1 C4 119.03(8) . . ?
C9 Fe1 C4 105.83(8) . . ?
C5 Fe1 C4 40.53(7) . . ?
C10 Fe1 C4 124.44(9) . . ?
C6 Fe1 C4 162.47(9) . . ?
C7 Fe1 C4 154.67(8) . . ?
C1 Fe1 C3 67.91(7) . . ?
C8 Fe1 C3 105.88(8) . . ?
C9 Fe1 C3 122.54(9) . . ?
C5 Fe1 C3 68.65(7) . . ?
C10 Fe1 C3 160.08(10) . . ?
C6 Fe1 C3 156.46(9) . . ?
C7 Fe1 C3 120.53(8) . . ?
C4 Fe1 C3 40.74(7) . . ?
C1 Fe1 C2 41.58(7) . . ?
C8 Fe1 C2 122.53(8) . . ?
C9 Fe1 C2 158.52(10) . . ?
C5 Fe1 C2 70.53(7) . . ?
C10 Fe1 C2 158.98(10) . . ?
C6 Fe1 C2 122.44(8) . . ?
C7 Fe1 C2 107.27(7) . . ?
C4 Fe1 C2 69.32(7) . . ?
C3 Fe1 C2 40.45(6) . . ?
C18 P1 C12 109.44(8) . . ?
C18 P1 C11 103.62(8) . . ?
C12 P1 C11 100.46(8) . . ?
C18 P1 Pd1 120.99(6) . . ?
C12 P1 Pd1 114.10(6) . . ?
C11 P1 Pd1 105.44(5) . . ?
C26 P2 C25 102.89(10) . . ?
C26 P2 C24 102.87(11) . . ?
C25 P2 C24 101.06(10) . . ?
C26 P2 Pd1 115.22(7) . . ?
C25 P2 Pd1 114.85(7) . . ?
C24 P2 Pd1 117.80(7) . . ?
C5 C1 C11 128.13(16) . . ?
C5 C1 C2 110.06(14) . . ?
C11 C1 C2 120.85(14) . . ?
C5 C1 Fe1 69.73(10) . . ?
C11 C1 Fe1 117.15(12) . . ?
C2 C1 Fe1 70.87(9) . . ?
C3 C2 C1 104.70(14) . . ?
C3 C2 Pd1 132.29(13) . . ?
C1 C2 Pd1 122.41(12) . . ?
C3 C2 Fe1 69.40(10) . . ?
C1 C2 Fe1 67.55(9) . . ?
Pd1 C2 Fe1 119.99(8) . . ?
C2 C3 C4 110.21(15) . . ?
C2 C3 Fe1 70.15(9) . . ?
C4 C3 Fe1 69.45(10) . . ?
C2 C3 H3 124.9 . . ?
C4 C3 H3 124.9 . . ?
Fe1 C3 H3 127.1 . . ?
C5 C4 C3 108.35(15) . . ?
C5 C4 Fe1 69.09(10) . . ?
C3 C4 Fe1 69.81(9) . . ?
C5 C4 H4 125.8 . . ?
C3 C4 H4 125.8 . . ?
Fe1 C4 H4 126.9 . . ?
C4 C5 C1 106.67(15) . . ?
C4 C5 Fe1 70.39(10) . . ?
C1 C5 Fe1 68.75(9) . . ?
C4 C5 H5 126.7 . . ?
C1 C5 H5 126.7 . . ?
Fe1 C5 H5 125.8 . . ?
C7 C6 C10 107.5(2) . . ?
C7 C6 Fe1 70.01(12) . . ?
C10 C6 Fe1 69.40(12) . . ?
C7 C6 H6 126.3 . . ?
C10 C6 H6 126.3 . . ?
Fe1 C6 H6 125.9 . . ?
C6 C7 C8 108.1(2) . . ?
C6 C7 Fe1 69.99(12) . . ?
C8 C7 Fe1 69.13(12) . . ?
C6 C7 H7 126.0 . . ?
C8 C7 H7 126.0 . . ?
Fe1 C7 H7 126.5 . . ?
C9 C8 C7 108.6(2) . . ?
C9 C8 Fe1 69.97(13) . . ?
C7 C8 Fe1 70.62(12) . . ?
C9 C8 H8 125.7 . . ?
C7 C8 H8 125.7 . . ?
Fe1 C8 H8 125.3 . . ?
C8 C9 C10 107.7(2) . . ?
C8 C9 Fe1 69.84(12) . . ?
C10 C9 Fe1 70.09(13) . . ?
C8 C9 H9 126.2 . . ?
C10 C9 H9 126.2 . . ?
Fe1 C9 H9 125.5 . . ?
C9 C10 C6 108.2(2) . . ?
C9 C10 Fe1 69.49(12) . . ?
C6 C10 Fe1 70.14(12) . . ?
C9 C10 H10 125.9 . . ?
C6 C10 H10 125.9 . . ?
Fe1 C10 H10 126.0 . . ?
O1 C11 C1 128.37(16) . . ?
O1 C11 P1 123.17(13) . . ?
C1 C11 P1 108.45(12) . . ?
C17 C12 C13 118.43(17) . . ?
C17 C12 P1 123.90(15) . . ?
C13 C12 P1 117.61(14) . . ?
C12 C13 C14 120.6(2) . . ?
C12 C13 H13 119.7 . . ?
C14 C13 H13 119.7 . . ?
C15 C14 C13 120.3(2) . . ?
C15 C14 H14 119.9 . . ?
C13 C14 H14 119.9 . . ?
C14 C15 C16 119.9(2) . . ?
C14 C15 H15 120.1 . . ?
C16 C15 H15 120.1 . . ?
C15 C16 C17 120.3(2) . . ?
C15 C16 H16 119.9 . . ?
C17 C16 H16 119.9 . . ?
C16 C17 C12 120.59(19) . . ?
C16 C17 H17 119.7 . . ?
C12 C17 H17 119.7 . . ?
C23 C18 C19 118.04(17) . . ?
C23 C18 P1 116.65(13) . . ?
C19 C18 P1 125.30(14) . . ?
C20 C19 C18 120.57(18) . . ?
C20 C19 H19 119.7 . . ?
C18 C19 H19 119.7 . . ?
C21 C20 C19 120.72(18) . . ?
C21 C20 H20 119.6 . . ?
C19 C20 H20 119.6 . . ?
C20 C21 C22 119.35(18) . . ?
C20 C21 H21 120.3 . . ?
C22 C21 H21 120.3 . . ?
C21 C22 C23 120.1(2) . . ?
C21 C22 H22 119.9 . . ?
C23 C22 H22 119.9 . . ?
C18 C23 C22 121.12(18) . . ?
C18 C23 H23 119.4 . . ?
C22 C23 H23 119.4 . . ?
P2 C24 H24A 109.5 . . ?
P2 C24 H24B 109.5 . . ?
H24A C24 H24B 109.5 . . ?
P2 C24 H24C 109.5 . . ?
H24A C24 H24C 109.5 . . ?
H24B C24 H24C 109.5 . . ?
P2 C25 H25A 109.5 . . ?
P2 C25 H25B 109.5 . . ?
H25A C25 H25B 109.5 . . ?
P2 C25 H25C 109.5 . . ?
H25A C25 H25C 109.5 . . ?
H25B C25 H25C 109.5 . . ?
P2 C26 H26A 109.5 . . ?
P2 C26 H26B 109.5 . . ?
H26A C26 H26B 109.5 . . ?
P2 C26 H26C 109.5 . . ?
H26A C26 H26C 109.5 . . ?
H26B C26 H26C 109.5 . . ?
C32 C31 C36 116.24(15) . . ?
C32 C31 Pd1 123.29(12) . . ?
C36 C31 Pd1 120.28(12) . . ?
C33 C32 C31 122.02(16) . . ?
C33 C32 H32 119.0 . . ?
C31 C32 H32 119.0 . . ?
C34 C33 C32 120.88(16) . . ?
C34 C33 H33 119.6 . . ?
C32 C33 H33 119.6 . . ?
C35 C34 C33 117.78(16) . . ?
C35 C34 C37 120.18(17) . . ?
C33 C34 C37 122.04(17) . . ?
C36 C35 C34 121.00(16) . . ?
C36 C35 H35 119.5 . . ?
C34 C35 H35 119.5 . . ?
C35 C36 C31 122.06(16) . . ?
C35 C36 H36 119.0 . . ?
C31 C36 H36 119.0 . . ?
C34 C37 H37A 109.5 . . ?
C34 C37 H37B 109.5 . . ?
H37A C37 H37B 109.5 . . ?
C34 C37 H37C 109.5 . . ?
H37A C37 H37C 109.5 . . ?
H37B C37 H37C 109.5 . . ?

loop_
_geom_bond_atom_site_label_1
_geom_bond_atom_site_label_2
_geom_bond_distance
_geom_bond_site_symmetry_2
_geom_bond_publ_flag
Pd1 C31 2.0476(16) . ?
Pd1 C2 2.0606(16) . ?
Pd1 P1 2.2923(4) . ?
Pd1 P2 2.3003(4) . ?
Fe1 C1 2.0237(17) . ?
Fe1 C8 2.028(2) . ?
Fe1 C9 2.029(2) . ?
Fe1 C5 2.0369(17) . ?
Fe1 C10 2.037(2) . ?
Fe1 C6 2.047(2) . ?
Fe1 C7 2.0471(19) . ?
Fe1 C4 2.0541(17) . ?
Fe1 C3 2.0590(17) . ?
Fe1 C2 2.0688(16) . ?
P1 C18 1.8251(17) . ?
P1 C12 1.8259(18) . ?
P1 C11 1.8917(17) . ?
P2 C26 1.814(2) . ?
P2 C25 1.8157(19) . ?
P2 C24 1.817(2) . ?
O1 C11 1.220(2) . ?
C1 C5 1.440(2) . ?
C1 C11 1.449(2) . ?
C1 C2 1.453(2) . ?
C2 C3 1.427(2) . ?
C3 C4 1.432(2) . ?
C3 H3 0.9500 . ?
C4 C5 1.417(2) . ?
C4 H4 0.9500 . ?
C5 H5 0.9500 . ?
C6 C7 1.400(3) . ?
C6 C10 1.412(4) . ?
C6 H6 0.9500 . ?
C7 C8 1.402(3) . ?
C7 H7 0.9500 . ?
C8 C9 1.394(3) . ?
C8 H8 0.9500 . ?
C9 C10 1.405(4) . ?
C9 H9 0.9500 . ?
C10 H10 0.9500 . ?
C12 C17 1.391(3) . ?
C12 C13 1.392(3) . ?
C13 C14 1.393(3) . ?
C13 H13 0.9500 . ?
C14 C15 1.374(4) . ?
C14 H14 0.9500 . ?
C15 C16 1.378(3) . ?
C15 H15 0.9500 . ?
C16 C17 1.391(3) . ?
C16 H16 0.9500 . ?
C17 H17 0.9500 . ?
C18 C23 1.384(3) . ?
C18 C19 1.390(2) . ?
C19 C20 1.389(3) . ?
C19 H19 0.9500 . ?
C20 C21 1.371(3) . ?
C20 H20 0.9500 . ?
C21 C22 1.377(3) . ?
C21 H21 0.9500 . ?
C22 C23 1.390(3) . ?
C22 H22 0.9500 . ?
C23 H23 0.9500 . ?
C24 H24A 0.9800 . ?
C24 H24B 0.9800 . ?
C24 H24C 0.9800 . ?
C25 H25A 0.9800 . ?
C25 H25B 0.9800 . ?
C25 H25C 0.9800 . ?
C26 H26A 0.9800 . ?
C26 H26B 0.9800 . ?
C26 H26C 0.9800 . ?
C31 C32 1.398(2) . ?
C31 C36 1.401(2) . ?
C32 C33 1.395(2) . ?
C32 H32 0.9500 . ?
C33 C34 1.394(2) . ?
C33 H33 0.9500 . ?
C34 C35 1.392(3) . ?
C34 C37 1.509(2) . ?
C35 C36 1.391(2) . ?
C35 H35 0.9500 . ?
C36 H36 0.9500 . ?
C37 H37A 0.9800 . ?
C37 H37B 0.9800 . ?
C37 H37C 0.9800 . ?
